data_2241453
loop_
_publ_author_name
'Safbri, Siti Artikah M.'
'Halim, Siti Nadiah Abdul'
'Jotani, Mukesh M.'
'Tiekink, Edward R. T.'

_publ_section_title
;
 Bis[<i>N</i>-(2-hydroxyethyl)-<i>N</i>-isopropyldithiocarbamato-\k^2^<i>S</i>,<i>S</i>'](piperazine-\k<i>N</i>)cadmium:
 crystal structure and Hirshfeld surface analysis
;
_journal_coeditor_code HB7558
_journal_issue 2
_journal_name_full 'Acta Crystallographica Section E'
_journal_page_first 158
_journal_page_last 163
_journal_paper_doi 10.1107/S2056989016000165
_journal_volume 72
_journal_year 2016
_chemical_formula_iupac '[Cd (C6 H12 N O S2)2 (C4 H10 N2)]'
_chemical_formula_moiety 'C16 H34 Cd N4 O2 S4'
_chemical_formula_sum 'C16 H34 Cd N4 O2 S4'
_chemical_formula_weight 555.11
_chemical_name_systematic
Bis[<i>N</i>-(2-hydroxyethyl)-<i>N</i>-isopropyldithiocarbamato-\k^2^<i>S</i>,<i>S</i>'](piperazine-\k<i>N</i>)cadmium
_space_group_crystal_system monoclinic
_space_group_IT_number 14
_space_group_name_Hall '-P 2ybc'
_space_group_name_H-M_alt 'P 1 21/c 1'
_symmetry_space_group_name_Hall '-P 2ybc'
_symmetry_space_group_name_H-M 'P 1 21/c 1'
_atom_sites_solution_hydrogens mixed
_audit_creation_method SHELXL-2014/7
_cell_angle_alpha 90
_cell_angle_beta 100.620(16)
_cell_angle_gamma 90
_cell_formula_units_Z 4
_cell_length_a 15.341(3)
_cell_length_b 16.9915(7)
_cell_length_c 9.0308(8)
_cell_measurement_reflns_used 7141
_cell_measurement_temperature 100(2)
_cell_measurement_theta_max 27.5006
_cell_measurement_theta_min 2.2899
_cell_volume 2313.7(5)
_computing_cell_refinement
;
CrysAlis PRO (Agilent, 2011)
;
_computing_data_collection
;
CrysAlis PRO (Agilent, 2011)
;
_computing_data_reduction
;
CrysAlis PRO (Agilent, 2011)
;
_computing_molecular_graphics
;
ORTEP-3 for Windows (Farrugia, 2012) and DIAMOND (Brandenburg,
2006)
;
_computing_publication_material
;
publCIF (Westrip, 2010)
;
_computing_structure_refinement
;
SHELXL2014/7 (Sheldrick, 2015)
;
_computing_structure_solution
;
SHELXS97 (Sheldrick, 2008)
;
_diffrn_ambient_temperature 100(2)
_diffrn_detector_area_resol_mean 10.4041
_diffrn_measured_fraction_theta_full 0.999
_diffrn_measured_fraction_theta_max 0.999
_diffrn_measurement_device_type 'Agilent SuperNova Dual diffractometer with Atlas detector'
_diffrn_measurement_method '\w scan'
_diffrn_radiation_monochromator Mirror
_diffrn_radiation_source 'SuperNova (Mo) X-ray Source'
_diffrn_radiation_type MoK\a
_diffrn_radiation_wavelength 0.71073
_diffrn_reflns_av_R_equivalents 0.0352
_diffrn_reflns_limit_h_max 19
_diffrn_reflns_limit_h_min -19
_diffrn_reflns_limit_k_max 21
_diffrn_reflns_limit_k_min -22
_diffrn_reflns_limit_l_max 11
_diffrn_reflns_limit_l_min -11
_diffrn_reflns_number 19918
_diffrn_reflns_theta_full 25.242
_diffrn_reflns_theta_max 27.561
_diffrn_reflns_theta_min 2.589
_diffrn_standards_decay_% 0
_diffrn_standards_interval_count 0
_diffrn_standards_interval_time 0
_diffrn_standards_number 0
_exptl_absorpt_coefficient_mu 1.324
_exptl_absorpt_correction_T_max 1.00000
_exptl_absorpt_correction_T_min 0.80511
_exptl_absorpt_correction_type multi-scan
_exptl_absorpt_process_details
;
(CrysAlis PRO; Agilent, 2011)
;
_exptl_crystal_colour colourless
_exptl_crystal_density_diffrn 1.594
_exptl_crystal_description block
_exptl_crystal_F_000 1144
_exptl_crystal_size_max 0.350
_exptl_crystal_size_mid 0.300
_exptl_crystal_size_min 0.250
_refine_diff_density_max 0.447
_refine_diff_density_min -0.448
_refine_ls_extinction_method none
_refine_ls_goodness_of_fit_ref 1.033
_refine_ls_matrix_type full
_refine_ls_number_parameters 260
_refine_ls_number_reflns 5336
_refine_ls_number_restraints 4
_refine_ls_restrained_S_all 1.033
_refine_ls_R_factor_all 0.0358
_refine_ls_R_factor_gt 0.0259
_refine_ls_shift/su_max 0.001
_refine_ls_shift/su_mean 0.000
_refine_ls_structure_factor_coef Fsqd
_refine_ls_weighting_details 'w=1/[\s^2^(Fo^2^)+(0.0205P)^2^+0.8997P] where P=(Fo^2^+2Fc^2^)/3'
_refine_ls_weighting_scheme calc
_refine_ls_wR_factor_gt 0.0527
_refine_ls_wR_factor_ref 0.0580
_reflns_number_gt 4483
_reflns_number_total 5336
_reflns_threshold_expression 'I > 2\s(I)'
_cod_data_source_file hb7558sup1.cif
_cod_data_source_block I
_cod_database_code 2241453
_shelx_space_group_comment
;
The symmetry employed for this shelxl refinement is uniquely defined
by the following loop, which should always be used as a source of
symmetry information in preference to the above space-group names.
They are only intended as comments.
;
_shelx_estimated_absorpt_t_min 0.654
_shelx_estimated_absorpt_t_max 0.733

loop_
_space_group_symop_operation_xyz
'x, y, z'
'-x, y+1/2, -z+1/2'
'-x, -y, -z'
'x, -y-1/2, z-1/2'

loop_
_atom_site_type_symbol
_atom_site_label
_atom_site_fract_x
_atom_site_fract_y
_atom_site_fract_z
_atom_site_U_iso_or_equiv
_atom_site_adp_type
_atom_site_calc_flag
_atom_site_occupancy
Cd Cd 0.76764(2) 0.52627(2) 0.47410(2) 0.01437(5) Uani d 1
S S1 0.78258(4) 0.56986(3) 0.74785(6) 0.01975(12) Uani d 1
S S2 0.93633(3) 0.55625(3) 0.59115(6) 0.01631(12) Uani d 1
S S3 0.74500(4) 0.57217(3) 0.20148(6) 0.02150(13) Uani d 1
S S4 0.59316(3) 0.56165(3) 0.36324(6) 0.01639(12) Uani d 1
O O1 1.18537(10) 0.63462(9) 0.85852(17) 0.0188(3) Uani d 1
H H1O 1.2282(12) 0.6228(14) 0.923(2) 0.028 Uiso d 1
O O2 0.33805(10) 0.64272(9) 0.05591(18) 0.0198(3) Uani d 1
H H2O 0.3353(17) 0.6586(14) 0.1420(15) 0.030 Uiso d 1
N N1 0.94525(11) 0.62212(10) 0.86113(19) 0.0144(4) Uani d 1
N N2 0.58291(11) 0.62440(10) 0.0898(2) 0.0146(4) Uani d 1
N N3 0.76459(11) 0.39219(10) 0.4310(2) 0.0145(4) Uani d 1
H H3N 0.7843(14) 0.3924(13) 0.3467(16) 0.017 Uiso d 1
N N4 0.69255(12) 0.31320(10) 0.6653(2) 0.0178(4) Uani d 1
H H4N 0.6902(15) 0.2653(7) 0.631(2) 0.021 Uiso d 1
C C1 0.89375(14) 0.58600(11) 0.7450(2) 0.0139(4) Uani d 1
C C2 1.03323(13) 0.65184(12) 0.8466(2) 0.0161(4) Uani d 1
H H2A 1.0464 0.6989 0.9115 0.019 Uiso calc 1
H H2B 1.0309 0.6689 0.7411 0.019 Uiso calc 1
C C3 1.10896(13) 0.59392(12) 0.8877(3) 0.0177(5) Uani d 1
H H3A 1.1165 0.5789 0.9952 0.021 Uiso calc 1
H H3B 1.0980 0.5458 0.8252 0.021 Uiso calc 1
C C4 0.90981(14) 0.64845(13) 0.9957(2) 0.0183(5) Uani d 1
H H4 0.8542 0.6181 0.9977 0.022 Uiso calc 1
C C5 0.88517(16) 0.73502(14) 0.9818(3) 0.0277(6) Uani d 1
H H5A 0.8426 0.7437 0.8881 0.042 Uiso calc 1
H H5B 0.9386 0.7665 0.9806 0.042 Uiso calc 1
H H5C 0.8584 0.7507 1.0678 0.042 Uiso calc 1
C C6 0.97444(15) 0.63025(14) 1.1409(3) 0.0255(5) Uani d 1
H H6A 0.9920 0.5748 1.1413 0.038 Uiso calc 1
H H6B 0.9458 0.6407 1.2274 0.038 Uiso calc 1
H H6C 1.0271 0.6636 1.1474 0.038 Uiso calc 1
C C7 0.63461(14) 0.58907(11) 0.2067(2) 0.0148(4) Uani d 1
C C8 0.49551(13) 0.65624(12) 0.1036(2) 0.0156(4) Uani d 1
H H8A 0.4834 0.7030 0.0377 0.019 Uiso calc 1
H H8B 0.4981 0.6741 0.2087 0.019 Uiso calc 1
C C9 0.41828(14) 0.59923(12) 0.0634(3) 0.0183(5) Uani d 1
H H9A 0.4198 0.5741 -0.0350 0.022 Uiso calc 1
H H9B 0.4222 0.5575 0.1408 0.022 Uiso calc 1
C C10 0.61846(14) 0.64931(12) -0.0452(2) 0.0173(5) Uani d 1
H H10 0.6722 0.6166 -0.0493 0.021 Uiso calc 1
C C11 0.64800(16) 0.73483(13) -0.0293(3) 0.0253(5) Uani d 1
H H11A 0.6902 0.7417 0.0654 0.038 Uiso calc 1
H H11B 0.5963 0.7687 -0.0292 0.038 Uiso calc 1
H H11C 0.6766 0.7492 -0.1140 0.038 Uiso calc 1
C C12 0.55260(15) 0.63515(13) -0.1906(3) 0.0230(5) Uani d 1
H H12A 0.5319 0.5805 -0.1936 0.034 Uiso calc 1
H H12B 0.5815 0.6451 -0.2769 0.034 Uiso calc 1
H H12C 0.5019 0.6707 -0.1950 0.034 Uiso calc 1
C C13 0.67256(14) 0.36241(12) 0.4019(2) 0.0163(4) Uani d 1
H H13A 0.6711 0.3086 0.3594 0.020 Uiso calc 1
H H13B 0.6349 0.3967 0.3277 0.020 Uiso calc 1
C C14 0.63728(14) 0.36126(12) 0.5478(2) 0.0173(5) Uani d 1
H H14A 0.6347 0.4158 0.5851 0.021 Uiso calc 1
H H14B 0.5761 0.3400 0.5281 0.021 Uiso calc 1
C C15 0.78608(14) 0.33777(13) 0.6863(2) 0.0187(5) Uani d 1
H H15A 0.8225 0.3006 0.7562 0.022 Uiso calc 1
H H15B 0.7921 0.3905 0.7338 0.022 Uiso calc 1
C C16 0.82184(14) 0.34096(12) 0.5409(2) 0.0180(5) Uani d 1
H H16A 0.8831 0.3619 0.5610 0.022 Uiso calc 1
H H16B 0.8234 0.2873 0.4988 0.022 Uiso calc 1

loop_
_atom_site_aniso_label
_atom_site_aniso_U_11
_atom_site_aniso_U_22
_atom_site_aniso_U_33
_atom_site_aniso_U_12
_atom_site_aniso_U_13
_atom_site_aniso_U_23
Cd 0.01554(9) 0.01362(8) 0.01268(9) -0.00077(6) -0.00071(6) 0.00017(6)
S1 0.0124(3) 0.0291(3) 0.0181(3) -0.0043(2) 0.0038(2) -0.0087(2)
S2 0.0142(3) 0.0209(3) 0.0139(3) 0.0001(2) 0.0027(2) -0.0039(2)
S3 0.0130(3) 0.0336(3) 0.0182(3) 0.0052(2) 0.0036(2) 0.0104(2)
S4 0.0155(3) 0.0184(3) 0.0156(3) 0.0017(2) 0.0038(2) 0.0025(2)
O1 0.0119(8) 0.0277(8) 0.0162(8) -0.0023(6) 0.0008(6) 0.0011(7)
O2 0.0132(8) 0.0279(9) 0.0177(8) 0.0031(6) 0.0011(7) -0.0014(7)
N1 0.0130(9) 0.0167(9) 0.0142(9) -0.0016(7) 0.0042(7) -0.0024(7)
N2 0.0121(9) 0.0155(9) 0.0159(9) 0.0026(7) 0.0014(7) 0.0016(7)
N3 0.0145(9) 0.0171(9) 0.0123(9) 0.0004(7) 0.0035(7) 0.0018(7)
N4 0.0212(10) 0.0138(9) 0.0186(10) -0.0017(7) 0.0045(8) 0.0013(7)
C1 0.0150(11) 0.0109(10) 0.0152(11) 0.0019(8) 0.0015(8) 0.0023(8)
C2 0.0135(11) 0.0188(11) 0.0161(11) -0.0049(8) 0.0026(9) -0.0011(9)
C3 0.0134(11) 0.0214(11) 0.0175(11) -0.0026(8) 0.0010(9) 0.0003(9)
C4 0.0154(11) 0.0246(12) 0.0157(11) -0.0044(9) 0.0050(9) -0.0069(9)
C5 0.0265(13) 0.0304(13) 0.0271(14) 0.0040(10) 0.0070(11) -0.0108(11)
C6 0.0230(13) 0.0384(14) 0.0157(12) -0.0078(10) 0.0050(10) -0.0040(10)
C7 0.0146(11) 0.0122(10) 0.0170(11) -0.0007(8) 0.0014(9) -0.0008(8)
C8 0.0153(11) 0.0138(10) 0.0176(11) 0.0026(8) 0.0027(9) 0.0011(8)
C9 0.0151(11) 0.0205(11) 0.0192(12) 0.0026(8) 0.0027(9) 0.0003(9)
C10 0.0145(11) 0.0220(11) 0.0153(11) 0.0028(8) 0.0026(9) 0.0050(9)
C11 0.0255(13) 0.0265(13) 0.0231(13) -0.0060(10) 0.0025(10) 0.0072(10)
C12 0.0210(12) 0.0279(12) 0.0184(12) 0.0024(9) -0.0004(10) 0.0031(10)
C13 0.0167(11) 0.0151(10) 0.0160(11) -0.0013(8) 0.0000(9) -0.0019(8)
C14 0.0145(11) 0.0159(10) 0.0209(12) -0.0009(8) 0.0016(9) 0.0000(9)
C15 0.0181(11) 0.0197(11) 0.0173(12) 0.0040(9) 0.0008(9) 0.0052(9)
C16 0.0157(11) 0.0175(11) 0.0203(12) 0.0031(8) 0.0023(9) 0.0020(9)

loop_
_atom_type_symbol
_atom_type_description
_atom_type_scat_dispersion_real
_atom_type_scat_dispersion_imag
_atom_type_scat_source
C C 0.0033 0.0016 'International Tables Vol C Tables 4.2.6.8 and 6.1.1.4'
H H 0.0000 0.0000 'International Tables Vol C Tables 4.2.6.8 and 6.1.1.4'
Cd Cd -0.8075 1.2024 'International Tables Vol C Tables 4.2.6.8 and 6.1.1.4'
N N 0.0061 0.0033 'International Tables Vol C Tables 4.2.6.8 and 6.1.1.4'
O O 0.0106 0.0060 'International Tables Vol C Tables 4.2.6.8 and 6.1.1.4'
S S 0.1246 0.1234 'International Tables Vol C Tables 4.2.6.8 and 6.1.1.4'

loop_
_geom_angle_atom_site_label_1
_geom_angle_atom_site_label_2
_geom_angle_atom_site_label_3
_geom_angle
_geom_angle_publ_flag
S1 Cd S2 69.63(2) y
S1 Cd S3 145.16(2) y
S1 Cd S4 101.38(2) y
S1 Cd N3 116.43(5) y
S2 Cd S3 105.98(2) y
S2 Cd S4 156.230(18) y
S2 Cd N3 104.12(4) y
S3 Cd S4 68.29(2) y
S3 Cd N3 98.30(5) y
S4 Cd N3 99.57(4) y
C1 S1 Cd 86.81(7) ?
C1 S2 Cd 83.72(7) ?
C7 S3 Cd 89.09(8) ?
C7 S4 Cd 82.85(7) ?
C3 O1 H1O 109.0(18) ?
C9 O2 H2O 108.4(18) ?
C1 N1 C2 120.42(18) ?
C1 N1 C4 121.68(17) ?
C2 N1 C4 116.70(16) ?
C7 N2 C8 120.95(18) ?
C7 N2 C10 121.38(17) ?
C8 N2 C10 116.24(16) ?
C13 N3 C16 110.33(16) ?
C13 N3 Cd 110.91(12) ?
C16 N3 Cd 118.40(13) ?
C13 N3 H3N 108.7(15) ?
C16 N3 H3N 109.3(15) ?
Cd N3 H3N 98.3(15) ?
C15 N4 C14 110.64(16) ?
C15 N4 H4N 106.7(16) ?
C14 N4 H4N 106.4(15) ?
N1 C1 S2 120.73(16) ?
N1 C1 S1 120.06(16) ?
S2 C1 S1 119.20(12) ?
N1 C2 C3 115.48(17) ?
N1 C2 H2A 108.4 ?
C3 C2 H2A 108.4 ?
N1 C2 H2B 108.4 ?
C3 C2 H2B 108.4 ?
H2A C2 H2B 107.5 ?
O1 C3 C2 105.00(16) ?
O1 C3 H3A 110.7 ?
C2 C3 H3A 110.7 ?
O1 C3 H3B 110.7 ?
C2 C3 H3B 110.7 ?
H3A C3 H3B 108.8 ?
N1 C4 C5 110.29(18) ?
N1 C4 C6 111.36(17) ?
C5 C4 C6 112.35(18) ?
N1 C4 H4 107.5 ?
C5 C4 H4 107.5 ?
C6 C4 H4 107.5 ?
C4 C5 H5A 109.5 ?
C4 C5 H5B 109.5 ?
H5A C5 H5B 109.5 ?
C4 C5 H5C 109.5 ?
H5A C5 H5C 109.5 ?
H5B C5 H5C 109.5 ?
C4 C6 H6A 109.5 ?
C4 C6 H6B 109.5 ?
H6A C6 H6B 109.5 ?
C4 C6 H6C 109.5 ?
H6A C6 H6C 109.5 ?
H6B C6 H6C 109.5 ?
N2 C7 S4 120.98(16) ?
N2 C7 S3 119.60(16) ?
S4 C7 S3 119.42(12) ?
N2 C8 C9 115.29(17) ?
N2 C8 H8A 108.5 ?
C9 C8 H8A 108.5 ?
N2 C8 H8B 108.5 ?
C9 C8 H8B 108.5 ?
H8A C8 H8B 107.5 ?
O2 C9 C8 107.97(17) ?
O2 C9 H9A 110.1 ?
C8 C9 H9A 110.1 ?
O2 C9 H9B 110.1 ?
C8 C9 H9B 110.1 ?
H9A C9 H9B 108.4 ?
N2 C10 C12 112.18(18) ?
N2 C10 C11 110.04(18) ?
C12 C10 C11 111.81(18) ?
N2 C10 H10 107.5 ?
C12 C10 H10 107.5 ?
C11 C10 H10 107.5 ?
C10 C11 H11A 109.5 ?
C10 C11 H11B 109.5 ?
H11A C11 H11B 109.5 ?
C10 C11 H11C 109.5 ?
H11A C11 H11C 109.5 ?
H11B C11 H11C 109.5 ?
C10 C12 H12A 109.5 ?
C10 C12 H12B 109.5 ?
H12A C12 H12B 109.5 ?
C10 C12 H12C 109.5 ?
H12A C12 H12C 109.5 ?
H12B C12 H12C 109.5 ?
N3 C13 C14 109.43(17) ?
N3 C13 H13A 109.8 ?
C14 C13 H13A 109.8 ?
N3 C13 H13B 109.8 ?
C14 C13 H13B 109.8 ?
H13A C13 H13B 108.2 ?
N4 C14 C13 112.50(18) ?
N4 C14 H14A 109.1 ?
C13 C14 H14A 109.1 ?
N4 C14 H14B 109.1 ?
C13 C14 H14B 109.1 ?
H14A C14 H14B 107.8 ?
N4 C15 C16 113.49(18) ?
N4 C15 H15A 108.9 ?
C16 C15 H15A 108.9 ?
N4 C15 H15B 108.9 ?
C16 C15 H15B 108.9 ?
H15A C15 H15B 107.7 ?
N3 C16 C15 109.71(17) ?
N3 C16 H16A 109.7 ?
C15 C16 H16A 109.7 ?
N3 C16 H16B 109.7 ?
C15 C16 H16B 109.7 ?
H16A C16 H16B 108.2 ?

loop_
_geom_bond_atom_site_label_1
_geom_bond_atom_site_label_2
_geom_bond_distance
_geom_bond_publ_flag
Cd S1 2.5503(6) y
Cd S2 2.6580(8) y
Cd S3 2.5446(6) y
Cd S4 2.7461(8) y
Cd N3 2.3102(17) y
C1 S1 1.732(2) y
C1 S2 1.717(2) y
C7 S3 1.727(2) y
C7 S4 1.718(2) y
O1 C3 1.427(2) ?
O1 H1O 0.821(10) ?
O2 C9 1.426(2) ?
O2 H2O 0.831(10) ?
N1 C1 1.340(3) ?
N1 C2 1.470(3) ?
N1 C4 1.488(3) ?
N2 C7 1.340(3) ?
N2 C8 1.472(3) ?
N2 C10 1.487(3) ?
N3 C13 1.477(3) ?
N3 C16 1.481(3) ?
N3 H3N 0.869(9) ?
N4 C15 1.473(3) ?
N4 C14 1.477(3) ?
N4 H4N 0.868(9) ?
C2 C3 1.516(3) ?
C2 H2A 0.9900 ?
C2 H2B 0.9900 ?
C3 H3A 0.9900 ?
C3 H3B 0.9900 ?
C4 C5 1.518(3) ?
C4 C6 1.523(3) ?
C4 H4 1.0000 ?
C5 H5A 0.9800 ?
C5 H5B 0.9800 ?
C5 H5C 0.9800 ?
C6 H6A 0.9800 ?
C6 H6B 0.9800 ?
C6 H6C 0.9800 ?
C8 C9 1.522(3) ?
C8 H8A 0.9900 ?
C8 H8B 0.9900 ?
C9 H9A 0.9900 ?
C9 H9B 0.9900 ?
C10 C12 1.521(3) ?
C10 C11 1.521(3) ?
C10 H10 1.0000 ?
C11 H11A 0.9800 ?
C11 H11B 0.9800 ?
C11 H11C 0.9800 ?
C12 H12A 0.9800 ?
C12 H12B 0.9800 ?
C12 H12C 0.9800 ?
C13 C14 1.514(3) ?
C13 H13A 0.9900 ?
C13 H13B 0.9900 ?
C14 H14A 0.9900 ?
C14 H14B 0.9900 ?
C15 C16 1.515(3) ?
C15 H15A 0.9900 ?
C15 H15B 0.9900 ?
C16 H16A 0.9900 ?
C16 H16B 0.9900 ?

loop_
_geom_hbond_atom_site_label_D
_geom_hbond_atom_site_label_H
_geom_hbond_atom_site_label_A
_geom_hbond_site_symmetry_A
_geom_hbond_distance_DH
_geom_hbond_distance_HA
_geom_hbond_distance_DA
_geom_hbond_angle_DHA
O1 H1O O2 1_656 0.819(19) 1.910(19) 2.673(2) 155(2)
O2 H2O N4 3_666 0.831(16) 1.927(17) 2.749(2) 169(3)
N3 H3N O1 3_766 0.869(17) 2.045(16) 2.894(2) 165(2)
N4 H4N O2 2_645 0.869(13) 2.666(14) 3.501(3) 162.0(10)
C4 H4 S3 1_556 1.00 2.82 3.641(3) 140
C10 H10 S1 1_554 1.00 2.83 3.659(3) 141

loop_
_geom_torsion_atom_site_label_1
_geom_torsion_atom_site_label_2
_geom_torsion_atom_site_label_3
_geom_torsion_atom_site_label_4
_geom_torsion
C2 N1 C1 S2 12.9(2)
C4 N1 C1 S2 179.99(15)
C2 N1 C1 S1 -166.32(14)
C4 N1 C1 S1 0.8(3)
Cd S2 C1 N1 -171.64(16)
Cd S2 C1 S1 7.59(11)
Cd S1 C1 N1 171.36(16)
Cd S1 C1 S2 -7.88(11)
C1 N1 C2 C3 -89.4(2)
C4 N1 C2 C3 102.9(2)
N1 C2 C3 O1 177.54(16)
C1 N1 C4 C5 -96.9(2)
C2 N1 C4 C5 70.7(2)
C1 N1 C4 C6 137.7(2)
C2 N1 C4 C6 -54.8(2)
C8 N2 C7 S4 13.3(3)
C10 N2 C7 S4 179.18(14)
C8 N2 C7 S3 -165.65(14)
C10 N2 C7 S3 0.2(3)
Cd S4 C7 N2 -173.40(17)
Cd S4 C7 S3 5.59(11)
Cd S3 C7 N2 173.01(16)
Cd S3 C7 S4 -5.99(11)
C7 N2 C8 C9 -90.4(2)
C10 N2 C8 C9 103.1(2)
N2 C8 C9 O2 -169.59(17)
C7 N2 C10 C12 141.10(19)
C8 N2 C10 C12 -52.4(2)
C7 N2 C10 C11 -93.8(2)
C8 N2 C10 C11 72.7(2)
C16 N3 C13 C14 59.9(2)
Cd N3 C13 C14 -73.30(17)
C15 N4 C14 C13 52.8(2)
N3 C13 C14 N4 -57.4(2)
C14 N4 C15 C16 -51.7(2)
C13 N3 C16 C15 -58.4(2)
Cd N3 C16 C15 70.83(19)
N4 C15 C16 N3 54.8(2)

_cod_database_fobs_code 2241453
